data_4074413
loop_
_publ_author_name
'Hejl, Andrew'
'Day, Michael W.'
'Grubbs, Robert H.'

_publ_section_title
;
 Latent Olefin Metathesis Catalysts Featuring Chelating Alkylidenes
;
_journal_issue 26
_journal_name_full Organometallics
_journal_page_first 6149
_journal_paper_doi 10.1021/om060620u
_journal_volume 25
_journal_year 2006
_chemical_formula_moiety 'C28 H39 Cl2 N3 Ru'
_chemical_formula_sum 'C28 H39 Cl2 N3 Ru'
_chemical_formula_weight 589.59
_chemical_name_systematic
; 
 ? 
;
_space_group_IT_number 58
_symmetry_cell_setting orthorhombic
_symmetry_space_group_name_Hall '-P 2 2n'
_symmetry_space_group_name_H-M 'P n n m'
_atom_sites_solution_hydrogens geom
_atom_sites_solution_primary direct
_atom_sites_solution_secondary difmap
_audit_creation_method SHELXL-97
_cell_angle_alpha 90.00
_cell_angle_beta 90.00
_cell_angle_gamma 90.00
_cell_formula_units_Z 4
_cell_length_a 14.9244(9)
_cell_length_b 16.4672(10)
_cell_length_c 11.2788(7)
_cell_measurement_reflns_used 10966
_cell_measurement_temperature 100(2)
_cell_measurement_theta_max 32.71
_cell_measurement_theta_min 2.26
_cell_volume 2771.9(3)
_computing_cell_refinement 'Bruker SAINT v6.45A'
_computing_data_collection 'Bruker SMART v5.630'
_computing_data_reduction 'Bruker SAINT v6.45A'
_computing_molecular_graphics 'Bruker XP v5.1'
_computing_publication_material 'Bruker XCIF v6.12'
_computing_structure_refinement 'SHELXL-97 (Sheldrick, 1997)'
_computing_structure_solution 'SHELXS-97 (Sheldrick, 1990)'
_diffrn_ambient_temperature 100(2)
_diffrn_measured_fraction_theta_full 0.950
_diffrn_measured_fraction_theta_max 0.950
_diffrn_measurement_device_type 'Bruker SMART 1000'
_diffrn_measurement_method '\w scans at 5 \f settings'
_diffrn_radiation_monochromator graphite
_diffrn_radiation_source 'normal-focus sealed tube'
_diffrn_radiation_type MoK\a
_diffrn_radiation_wavelength 0.71073
_diffrn_reflns_av_R_equivalents 0.1233
_diffrn_reflns_av_sigmaI/netI 0.0755
_diffrn_reflns_limit_h_max 22
_diffrn_reflns_limit_h_min -20
_diffrn_reflns_limit_k_max 25
_diffrn_reflns_limit_k_min -24
_diffrn_reflns_limit_l_max 17
_diffrn_reflns_limit_l_min -17
_diffrn_reflns_number 44687
_diffrn_reflns_theta_full 33.52
_diffrn_reflns_theta_max 33.52
_diffrn_reflns_theta_min 1.84
_exptl_absorpt_coefficient_mu 0.779
_exptl_absorpt_correction_T_max 0.9261
_exptl_absorpt_correction_T_min 0.7830
_exptl_absorpt_correction_type none
_exptl_crystal_colour 'Trichroic - green/purple/blue'
_exptl_crystal_density_diffrn 1.413
_exptl_crystal_density_meas 0
_exptl_crystal_density_method 'not measured'
_exptl_crystal_description Fragment
_exptl_crystal_F_000 1224
_exptl_crystal_size_max 0.33
_exptl_crystal_size_mid 0.20
_exptl_crystal_size_min 0.10
_refine_diff_density_max 1.599
_refine_diff_density_min -2.701
_refine_diff_density_rms 0.138
_refine_ls_extinction_method none
_refine_ls_goodness_of_fit_ref 1.576
_refine_ls_hydrogen_treatment Riding
_refine_ls_matrix_type 'Full matrix'
_refine_ls_number_parameters 209
_refine_ls_number_reflns 5402
_refine_ls_number_restraints 0
_refine_ls_restrained_S_all 1.576
_refine_ls_R_factor_all 0.1089
_refine_ls_R_factor_gt 0.0575
_refine_ls_shift/su_max 0.010
_refine_ls_shift/su_mean 0.001
_refine_ls_structure_factor_coef Fsqd
_refine_ls_weighting_details w=1/s^2^(Fo^2^)
_refine_ls_weighting_scheme sigma
_refine_ls_wR_factor_gt 0.0784
_refine_ls_wR_factor_ref 0.0843
_reflns_number_gt 3250
_reflns_number_total 5402
_reflns_threshold_expression >2sigma(I)
_cod_data_source_file om060620usi20060711_014057.cif
_cod_data_source_block 15e
_cod_depositor_comments
;
The following automatic conversions were performed:

'_symmetry_cell_setting' value 'Orthorhombic' changed to
'orthorhombic' according to
/home/saulius/struct/CIF-dictionaries/cif_core.dic dictionary named
'cif_core.dic' version 2.4.1 from
2010-06-29.

'_refine_ls_weighting_scheme' value 'Sigma' changed to
'sigma' according to
/home/saulius/struct/CIF-dictionaries/cif_core.dic dictionary named
'cif_core.dic' version 2.4.1 from 2010-06-29.

Automatic conversion script
Id: cif_fix_values 1715 2011-07-08 13:25:40Z adriana 

The following automatic conversions were performed:

'_atom_sites_solution_primary' value 'Direct methods' was changed to
'direct'.

'_atom_sites_solution_secondary' value 'Difference Fourier map' was
changed to 'difmap'.

'_atom_sites_solution_hydrogens' value 'Geometric positions' was
changed to 'geom'.

Automatic conversion script
Id: cif_fix_values 6452 2018-10-05 10:23:21Z andrius 
;
_cod_original_sg_symbol_H-M Pnnm
_cod_database_code 4074413

loop_
_symmetry_equiv_pos_as_xyz
'x, y, z'
'-x, -y, z'
'-x+1/2, y+1/2, -z+1/2'
'x+1/2, -y+1/2, -z+1/2'
'-x, -y, -z'
'x, y, -z'
'x-1/2, -y-1/2, z-1/2'
'-x-1/2, y-1/2, z-1/2'

loop_
_atom_site_label
_atom_site_type_symbol
_atom_site_fract_x
_atom_site_fract_y
_atom_site_fract_z
_atom_site_U_iso_or_equiv
_atom_site_adp_type
_atom_site_occupancy
_atom_site_symmetry_multiplicity
_atom_site_calc_flag
_atom_site_refinement_flags
Ru1 Ru 0.707393(19) 0.197760(14) 0.0000 0.02423(10) Uani 1 2 d S
Cl1 Cl 0.69686(5) 0.17797(5) 0.20576(8) 0.0542(3) Uani 1 1 d .
N1 N 0.8846(2) 0.11648(16) 0.0000 0.0447(12) Uani 1 2 d S
N2 N 0.91015(19) 0.24613(15) 0.0000 0.0313(9) Uani 1 2 d S
N3 N 0.56635(18) 0.18326(15) 0.0000 0.0237(8) Uani 1 2 d S
C1 C 0.8424(2) 0.1895(2) 0.0000 0.0319(11) Uani 1 2 d S
C2 C 0.9827(3) 0.1195(2) -0.021(3) 0.039(6) Uani 0.50 1 d P
H2A H 0.9982 0.1044 -0.1030 0.047 Uiso 0.50 1 calc PR
H2B H 1.0155 0.0838 0.0353 0.047 Uiso 0.50 1 calc PR
C3 C 1.0016(3) 0.2120(2) 0.005(3) 0.045(2) Uani 0.50 1 d P
H3A H 1.0293 0.2200 0.0837 0.055 Uiso 0.50 1 calc PR
H3B H 1.0407 0.2361 -0.0568 0.055 Uiso 0.50 1 calc PR
C4 C 0.8421(2) 0.03761(19) 0.0000 0.0363(12) Uani 1 2 d S
C5 C 0.82876(18) -0.00190(14) 0.1072(3) 0.0397(9) Uani 1 1 d .
C6 C 0.79629(19) -0.08185(13) 0.1050(3) 0.0387(8) Uani 1 1 d .
H6A H 0.7852 -0.1090 0.1779 0.046 Uiso 1 1 calc R
C7 C 0.7800(2) -0.12221(19) 0.0000 0.0367(12) Uani 1 2 d S
C8 C 0.8534(2) 0.03494(17) 0.2256(3) 0.0634(12) Uani 1 1 d .
H8A H 0.8498 0.0943 0.2204 0.095 Uiso 1 1 calc R
H8B H 0.9146 0.0189 0.2468 0.095 Uiso 1 1 calc R
H8C H 0.8117 0.0155 0.2865 0.095 Uiso 1 1 calc R
C9 C 0.7512(2) -0.21070(19) 0.0000 0.0481(14) Uani 1 2 d S
H9A H 0.7437 -0.2294 -0.0819 0.072 Uiso 0.50 1 calc PR
H9B H 0.6943 -0.2162 0.0425 0.072 Uiso 0.50 1 calc PR
H9C H 0.7971 -0.2436 0.0394 0.072 Uiso 0.50 1 calc PR
C10 C 0.8991(2) 0.33271(18) 0.0000 0.0233(10) Uani 1 2 d S
C11 C 0.89429(16) 0.37326(14) 0.1077(3) 0.0238(6) Uani 1 1 d .
C12 C 0.88107(16) 0.45724(13) 0.1056(2) 0.0225(6) Uani 1 1 d .
H12A H 0.8769 0.4860 0.1784 0.027 Uiso 1 1 calc R
C13 C 0.8739(2) 0.49962(18) 0.0000 0.0207(8) Uani 1 2 d S
C14 C 0.9030(2) 0.32912(16) 0.2249(3) 0.0419(9) Uani 1 1 d .
H14A H 0.8592 0.2849 0.2283 0.063 Uiso 1 1 calc R
H14B H 0.8920 0.3672 0.2900 0.063 Uiso 1 1 calc R
H14C H 0.9636 0.3067 0.2322 0.063 Uiso 1 1 calc R
C15 C 0.8582(3) 0.58997(18) 0.0000 0.0321(10) Uani 1 2 d S
H15A H 0.8598 0.6103 -0.0816 0.048 Uiso 0.50 1 calc PR
H15B H 0.9050 0.6167 0.0467 0.048 Uiso 0.50 1 calc PR
H15C H 0.7995 0.6017 0.0350 0.048 Uiso 0.50 1 calc PR
C16 C 0.6931(2) 0.30682(17) 0.0000 0.0213(8) Uani 1 2 d S
H16A H 0.7389 0.3395 -0.0340 0.026 Uiso 0.50 1 calc PR
C17 C 0.6105(3) 0.3491(2) 0.0524(5) 0.0254(14) Uani 0.50 1 d P
H17A H 0.6028 0.3326 0.1362 0.030 Uiso 0.50 1 calc PR
H17B H 0.6189 0.4087 0.0500 0.030 Uiso 0.50 1 calc PR
C18 C 0.5255(3) 0.3254(2) -0.0200(8) 0.012(2) Uani 0.50 1 d P
C19 C 0.5372(4) 0.3445(3) -0.1484(6) 0.0298(14) Uani 0.50 1 d P
H19A H 0.4805 0.3353 -0.1902 0.045 Uiso 0.50 1 calc PR
H19B H 0.5837 0.3094 -0.1820 0.045 Uiso 0.50 1 calc PR
H19C H 0.5549 0.4015 -0.1573 0.045 Uiso 0.50 1 calc PR
C20 C 0.4449(3) 0.3722(3) 0.0338(8) 0.044(4) Uani 0.50 1 d P
H20A H 0.3908 0.3607 -0.0126 0.066 Uiso 0.50 1 calc PR
H20B H 0.4573 0.4306 0.0318 0.066 Uiso 0.50 1 calc PR
H20C H 0.4358 0.3549 0.1160 0.066 Uiso 0.50 1 calc PR
C21 C 0.5064(2) 0.23578(19) 0.0000 0.0217(9) Uani 1 2 d S
H21A H 0.4462 0.2192 0.0130 0.026 Uiso 0.50 1 calc PR
C22 C 0.5395(3) 0.09697(19) 0.0000 0.0460(14) Uani 1 2 d S
H22A H 0.4748 0.0929 -0.0137 0.069 Uiso 0.50 1 calc PR
H22B H 0.5543 0.0726 0.0768 0.069 Uiso 0.50 1 calc PR
H22C H 0.5715 0.0682 -0.0631 0.069 Uiso 0.50 1 calc PR

loop_
_atom_site_aniso_label
_atom_site_aniso_U_11
_atom_site_aniso_U_22
_atom_site_aniso_U_33
_atom_site_aniso_U_23
_atom_site_aniso_U_13
_atom_site_aniso_U_12
Ru1 0.01307(13) 0.00890(11) 0.0507(2) 0.000 0.000 0.00051(12)
Cl1 0.0353(4) 0.0682(5) 0.0592(7) 0.0384(5) -0.0064(4) -0.0110(4)
N1 0.0132(16) 0.0084(13) 0.112(4) 0.000 0.000 0.0001(11)
N2 0.0127(15) 0.0101(13) 0.071(3) 0.000 0.000 -0.0003(11)
N3 0.0193(16) 0.0105(14) 0.041(2) 0.000 0.000 -0.0054(10)
C1 0.0118(17) 0.0178(17) 0.066(3) 0.000 0.000 -0.0041(14)
C2 0.016(2) 0.0139(17) 0.087(19) 0.016(5) -0.001(4) 0.0002(14)
C3 0.015(2) 0.0126(18) 0.108(6) 0.012(9) 0.032(8) 0.0022(14)
C4 0.0119(18) 0.0094(15) 0.088(4) 0.000 0.000 0.0019(13)
C5 0.0197(14) 0.0168(12) 0.083(3) 0.0035(14) -0.0212(16) 0.0026(10)
C6 0.0225(13) 0.0180(11) 0.076(3) 0.0121(13) -0.0148(17) -0.0022(11)
C7 0.0123(19) 0.0131(15) 0.085(4) 0.000 0.000 0.0015(13)
C8 0.059(2) 0.0315(16) 0.099(3) 0.0090(19) -0.055(2) -0.0060(15)
C9 0.0176(19) 0.0146(18) 0.112(5) 0.000 0.000 -0.0008(14)
C10 0.0147(18) 0.0094(14) 0.046(3) 0.000 0.000 0.0006(12)
C11 0.0174(13) 0.0206(12) 0.0332(19) 0.0066(12) -0.0050(12) -0.0035(9)
C12 0.0237(13) 0.0182(11) 0.0256(17) -0.0039(11) -0.0037(12) -0.0020(9)
C13 0.0195(19) 0.0133(15) 0.029(2) 0.000 0.000 0.0001(12)
C14 0.0409(19) 0.0343(14) 0.050(2) 0.0186(15) -0.0172(17) -0.0057(13)
C15 0.036(2) 0.0127(15) 0.047(3) 0.000 0.000 0.0001(14)
C16 0.0153(17) 0.0130(13) 0.035(2) 0.000 0.000 -0.0001(13)
C17 0.024(3) 0.0116(19) 0.041(4) -0.005(2) -0.004(2) 0.0042(17)
C18 0.0135(18) 0.0159(16) 0.007(7) -0.005(2) -0.002(2) 0.0034(13)
C19 0.028(3) 0.018(2) 0.043(4) 0.010(2) -0.012(3) -0.001(2)
C20 0.025(3) 0.019(2) 0.089(12) -0.013(3) 0.008(3) 0.0060(18)
C21 0.0152(18) 0.0197(16) 0.030(3) 0.000 0.000 -0.0048(13)
C22 0.027(2) 0.0125(17) 0.099(5) 0.000 0.000 -0.0102(15)

loop_
_atom_type_symbol
_atom_type_description
_atom_type_scat_dispersion_real
_atom_type_scat_dispersion_imag
_atom_type_scat_source
C C 0.0033 0.0016 'International Tables Vol C Tables 4.2.6.8 and 6.1.1.4'
H H 0.0000 0.0000 'International Tables Vol C Tables 4.2.6.8 and 6.1.1.4'
N N 0.0061 0.0033 'International Tables Vol C Tables 4.2.6.8 and 6.1.1.4'
Cl Cl 0.1484 0.1585 'International Tables Vol C Tables 4.2.6.8 and 6.1.1.4'
Ru Ru -1.2594 0.8363 'International Tables Vol C Tables 4.2.6.8 and 6.1.1.4'

loop_
_geom_angle_atom_site_label_1
_geom_angle_atom_site_label_2
_geom_angle_atom_site_label_3
_geom_angle
_geom_angle_site_symmetry_1
_geom_angle_site_symmetry_3
_geom_angle_publ_flag
C16 Ru1 C1 100.62(14) . . yes
C16 Ru1 N3 89.71(12) . . yes
C1 Ru1 N3 169.66(10) . . yes
C16 Ru1 Cl1 97.46(2) . . yes
C1 Ru1 Cl1 93.29(2) . . yes
N3 Ru1 Cl1 85.29(2) . . yes
C16 Ru1 Cl1 97.46(2) . 6 yes
C1 Ru1 Cl1 93.29(2) . 6 yes
N3 Ru1 Cl1 85.29(2) . 6 yes
Cl1 Ru1 Cl1 162.28(4) . 6 yes
C1 N1 C4 126.3(3) . . ?
C1 N1 C2 115.4(3) . . ?
C4 N1 C2 117.6(3) . . ?
C1 N2 C10 126.1(3) . . ?
C1 N2 C3 114.9(3) . . ?
C10 N2 C3 118.9(3) . . ?
C21 N3 C22 118.2(3) . . ?
C21 N3 Ru1 129.5(2) . . ?
C22 N3 Ru1 112.2(2) . . ?
N1 C1 N2 105.0(3) . . ?
N1 C1 Ru1 121.5(2) . . ?
N2 C1 Ru1 133.4(2) . . ?
N1 C2 C3 100.4(6) . . ?
N2 C3 C2 101.3(5) . . ?
C5 C4 C5 121.3(3) . 6 ?
C5 C4 N1 118.98(17) . . ?
C4 C5 C6 118.3(3) . . ?
C4 C5 C8 123.1(2) . . ?
C6 C5 C8 118.4(3) . . ?
C7 C6 C5 121.9(3) . . ?
C6 C7 C6 118.3(3) . 6 ?
C6 C7 C9 120.79(16) . . ?
C11 C10 C11 122.1(3) 6 . ?
C11 C10 N2 118.95(15) . . ?
C10 C11 C12 118.0(3) . . ?
C10 C11 C14 121.9(2) . . ?
C12 C11 C14 120.1(3) . . ?
C13 C12 C11 121.6(3) . . ?
C12 C13 C12 118.7(3) . 6 ?
C12 C13 C15 120.65(15) . . ?
C17 C16 Ru1 123.0(2) . . ?
C18 C17 C16 109.8(4) . . ?
C21 C18 C20 106.2(4) . . ?
C21 C18 C19 111.8(5) . . ?
C20 C18 C19 111.4(5) . . ?
C21 C18 C17 108.5(4) . . ?
C20 C18 C17 107.6(5) . . ?
C19 C18 C17 111.1(4) . . ?
N3 C21 C18 122.7(3) . . ?

loop_
_geom_bond_atom_site_label_1
_geom_bond_atom_site_label_2
_geom_bond_distance
_geom_bond_site_symmetry_2
_geom_bond_publ_flag
Ru1 C16 1.808(3) . yes
Ru1 C1 2.020(3) . yes
Ru1 N3 2.118(3) . yes
Ru1 Cl1 2.3488(9) . yes
Ru1 Cl1 2.3488(9) 6 yes
N1 C1 1.357(4) . ?
N1 C4 1.445(4) . ?
N1 C2 1.482(7) . ?
N2 C1 1.375(4) . ?
N2 C10 1.435(4) . ?
N2 C3 1.477(5) . ?
N3 C21 1.245(4) . yes
N3 C22 1.477(4) . ?
C2 C3 1.576(10) . ?
C4 C5 1.387(3) . ?
C4 C5 1.387(3) 6 ?
C5 C6 1.403(3) . ?
C5 C8 1.512(4) . ?
C6 C7 1.380(3) . ?
C7 C6 1.380(3) 6 ?
C7 C9 1.519(4) . ?
C10 C11 1.388(3) 6 ?
C10 C11 1.388(3) . ?
C11 C12 1.397(3) . ?
C11 C14 1.514(4) . ?
C12 C13 1.385(3) . ?
C13 C12 1.385(3) 6 ?
C13 C15 1.506(4) . ?
C16 C17 1.534(5) . ?
C17 C18 1.559(7) . ?
C18 C21 1.520(5) . ?
C18 C20 1.551(7) . ?
C18 C19 1.492(11) . ?
